data_7214681
loop_
_publ_author_name
'\'Evora, Ant\'onio O. L.'
'Castro, Ricardo A. E.'
'Maria, Teresa M. R.'
'Rosado, M\'ario T. S.'
'Silva, M. Ramos'
'Canotilho, Jo\~ao'
'Eus\'ebio, M. Ermelinda S.'

_publ_section_title
;
 Resolved structures of two picolinamide polymorphs. Investigation of the
 dimorphic system behaviour under conditions relevant to co-crystal
 synthesis
;
_journal_issue 24
_journal_name_full CrystEngComm
_journal_page_first 8649
_journal_paper_doi 10.1039/c2ce26244d
_journal_volume 14
_journal_year 2012
_chemical_formula_moiety 'C6 H6 N2 O'
_chemical_formula_sum 'C6 H6 N2 O'
_chemical_formula_weight 122.13
_chemical_name_systematic
;
\a - picolinamide
;
_space_group_IT_number 14
_symmetry_cell_setting monoclinic
_symmetry_space_group_name_Hall '-P 2ybc'
_symmetry_space_group_name_H-M 'P 1 21/c 1'
_atom_sites_solution_hydrogens geom
_atom_sites_solution_primary direct
_atom_sites_solution_secondary difmap
_audit_creation_method SHELXL-97
_cell_angle_alpha 90.00
_cell_angle_beta 101.233(4)
_cell_angle_gamma 90.00
_cell_formula_units_Z 4
_cell_length_a 5.1973(3)
_cell_length_b 7.0850(4)
_cell_length_c 16.4114(10)
_cell_measurement_reflns_used 2849
_cell_measurement_temperature 293(2)
_cell_measurement_theta_max 24.00
_cell_measurement_theta_min 2.53
_cell_volume 592.74(6)
_computing_cell_refinement 'SAINT (Bruker, 2003)'
_computing_data_collection 'APEX2 (Bruker, 2003)'
_computing_data_reduction SAINT
_computing_molecular_graphics 'ORTEPII (Johnson, 1976)'
_computing_publication_material SHELXL97
_computing_structure_refinement 'SHELXL-97 (Sheldrick, 1997)'
_computing_structure_solution 'SHELXS97 (Sheldrick, 2008)'
_diffrn_ambient_temperature 293(2)
_diffrn_measured_fraction_theta_full 1.000
_diffrn_measured_fraction_theta_max 0.998
_diffrn_measurement_device_type 'Bruker APEX CCD area-detector'
_diffrn_measurement_method '\f and \w'
_diffrn_radiation_monochromator graphite
_diffrn_radiation_source 'fine-focus sealed tube'
_diffrn_radiation_type MoK\a
_diffrn_radiation_wavelength 0.71073
_diffrn_reflns_av_R_equivalents 0.0349
_diffrn_reflns_av_sigmaI/netI 0.0160
_diffrn_reflns_limit_h_max 6
_diffrn_reflns_limit_h_min -6
_diffrn_reflns_limit_k_max 9
_diffrn_reflns_limit_k_min -9
_diffrn_reflns_limit_l_max 20
_diffrn_reflns_limit_l_min -21
_diffrn_reflns_number 12204
_diffrn_reflns_theta_full 25.00
_diffrn_reflns_theta_max 27.15
_diffrn_reflns_theta_min 2.53
_exptl_absorpt_coefficient_mu 0.097
_exptl_absorpt_correction_T_max 0.987
_exptl_absorpt_correction_T_min 0.902
_exptl_absorpt_correction_type multi-scan
_exptl_absorpt_process_details '(SADABS; Sheldrick, 2000)'
_exptl_crystal_colour colorless
_exptl_crystal_density_diffrn 1.369
_exptl_crystal_density_method 'not measured'
_exptl_crystal_description prism
_exptl_crystal_F_000 256
_exptl_crystal_size_max 0.30
_exptl_crystal_size_mid 0.22
_exptl_crystal_size_min 0.14
_refine_diff_density_max 0.116
_refine_diff_density_min -0.170
_refine_diff_density_rms 0.036
_refine_ls_extinction_method none
_refine_ls_goodness_of_fit_ref 1.072
_refine_ls_hydrogen_treatment mixed
_refine_ls_matrix_type full
_refine_ls_number_parameters 100
_refine_ls_number_reflns 1309
_refine_ls_number_restraints 0
_refine_ls_restrained_S_all 1.072
_refine_ls_R_factor_all 0.0524
_refine_ls_R_factor_gt 0.0376
_refine_ls_shift/su_max 0.000
_refine_ls_shift/su_mean 0.000
_refine_ls_structure_factor_coef Fsqd
_refine_ls_weighting_details 'calc w=1/[\s^2^(Fo^2^)+(0.0423P)^2^+0.0724P] where P=(Fo^2^+2Fc^2^)/3'
_refine_ls_weighting_scheme calc
_refine_ls_wR_factor_gt 0.0896
_refine_ls_wR_factor_ref 0.0968
_reflns_number_gt 989
_reflns_number_total 1309
_reflns_threshold_expression I>2\s(I)
_cod_data_source_file c2ce26244d.txt
_cod_data_source_block picolinamida
_cod_original_sg_symbol_H-M P21/c
_cod_database_code 7214681

loop_
_symmetry_equiv_pos_as_xyz
'x, y, z'
'-x, y+1/2, -z+1/2'
'-x, -y, -z'
'x, -y-1/2, z-1/2'

loop_
_atom_site_label
_atom_site_type_symbol
_atom_site_fract_x
_atom_site_fract_y
_atom_site_fract_z
_atom_site_U_iso_or_equiv
_atom_site_adp_type
_atom_site_occupancy
_atom_site_symmetry_multiplicity
_atom_site_calc_flag
O1 O 0.19732(17) -0.18180(15) -0.04185(7) 0.0693(3) Uani 1 1 d
N1 N -0.2858(2) -0.45661(16) -0.16745(7) 0.0548(3) Uani 1 1 d
N2 N -0.2412(2) -0.14584(18) -0.06842(8) 0.0540(3) Uani 1 1 d
H2A H -0.228(3) -0.033(2) -0.0358(9) 0.065 Uiso 1 1 d
H2B H -0.395(3) -0.199(2) -0.0889(9) 0.065 Uiso 1 1 d
C1 C -0.0562(2) -0.42569(17) -0.11642(7) 0.0444(3) Uani 1 1 d
C2 C 0.1456(3) -0.5546(2) -0.10321(9) 0.0540(4) Uani 1 1 d
H2 H 0.305(3) -0.523(2) -0.0665(9) 0.065 Uiso 1 1 d
C3 C 0.1092(4) -0.7254(2) -0.14429(10) 0.0659(4) Uani 1 1 d
H3 H 0.242(3) -0.810(3) -0.1352(10) 0.079 Uiso 1 1 d
C4 C -0.1234(4) -0.7578(2) -0.19800(10) 0.0680(5) Uani 1 1 d
H4 H -0.155(3) -0.876(3) -0.2287(11) 0.082 Uiso 1 1 d
C5 C -0.3126(3) -0.6212(2) -0.20788(10) 0.0650(4) Uani 1 1 d
H5 H -0.482(3) -0.643(2) -0.2444(11) 0.078 Uiso 1 1 d
C6 C -0.0241(2) -0.23948(18) -0.07240(8) 0.0475(3) Uani 1 1 d

loop_
_atom_site_aniso_label
_atom_site_aniso_U_11
_atom_site_aniso_U_22
_atom_site_aniso_U_33
_atom_site_aniso_U_23
_atom_site_aniso_U_13
_atom_site_aniso_U_12
O1 0.0429(5) 0.0689(7) 0.0968(8) -0.0305(6) 0.0155(5) -0.0123(5)
N1 0.0509(7) 0.0578(7) 0.0549(7) -0.0089(5) 0.0087(5) -0.0077(5)
N2 0.0448(6) 0.0494(7) 0.0666(8) -0.0097(6) 0.0082(5) -0.0037(5)
C1 0.0458(7) 0.0464(7) 0.0431(6) -0.0002(5) 0.0136(5) -0.0069(5)
C2 0.0542(8) 0.0541(8) 0.0541(8) 0.0012(6) 0.0119(6) -0.0002(6)
C3 0.0784(11) 0.0514(9) 0.0744(10) -0.0006(7) 0.0308(9) 0.0060(8)
C4 0.0858(11) 0.0567(9) 0.0696(10) -0.0180(8) 0.0352(9) -0.0169(8)
C5 0.0642(9) 0.0711(10) 0.0605(9) -0.0193(8) 0.0141(7) -0.0159(8)
C6 0.0437(7) 0.0478(7) 0.0523(7) -0.0026(6) 0.0124(6) -0.0076(6)

loop_
_atom_type_symbol
_atom_type_description
_atom_type_scat_dispersion_real
_atom_type_scat_dispersion_imag
_atom_type_scat_source
C C 0.0033 0.0016 'International Tables Vol C Tables 4.2.6.8 and 6.1.1.4'
H H 0.0000 0.0000 'International Tables Vol C Tables 4.2.6.8 and 6.1.1.4'
N N 0.0061 0.0033 'International Tables Vol C Tables 4.2.6.8 and 6.1.1.4'
O O 0.0106 0.0060 'International Tables Vol C Tables 4.2.6.8 and 6.1.1.4'

loop_
_geom_angle_atom_site_label_1
_geom_angle_atom_site_label_2
_geom_angle_atom_site_label_3
_geom_angle
C1 N1 C5 116.67(13)
C6 N2 H2A 118.6(8)
C6 N2 H2B 118.7(10)
H2A N2 H2B 121.8(13)
N1 C1 C2 123.39(12)
N1 C1 C6 116.68(11)
C2 C1 C6 119.93(11)
C1 C2 C3 118.50(14)
C1 C2 H2 119.1(10)
C3 C2 H2 122.4(10)
C4 C3 C2 118.80(15)
C4 C3 H3 123.0(11)
C2 C3 H3 118.2(11)
C5 C4 C3 118.81(15)
C5 C4 H4 120.3(10)
C3 C4 H4 120.9(10)
N1 C5 C4 123.80(15)
N1 C5 H5 115.8(10)
C4 C5 H5 120.3(10)
O1 C6 N2 123.51(12)
O1 C6 C1 119.73(11)
N2 C6 C1 116.75(11)

loop_
_geom_bond_atom_site_label_1
_geom_bond_atom_site_label_2
_geom_bond_distance
O1 C6 1.2320(14)
N1 C1 1.3356(16)
N1 C5 1.3355(19)
N2 C6 1.3213(16)
N2 H2A 0.957(17)
N2 H2B 0.887(16)
C1 C2 1.3762(19)
C1 C6 1.4977(18)
C2 C3 1.380(2)
C2 H2 0.949(15)
C3 C4 1.369(2)
C3 H3 0.904(18)
C4 C5 1.367(2)
C4 H4 0.977(19)
C5 H5 0.976(16)

loop_
_geom_torsion_atom_site_label_1
_geom_torsion_atom_site_label_2
_geom_torsion_atom_site_label_3
_geom_torsion_atom_site_label_4
_geom_torsion
C5 N1 C1 C2 -1.20(19)
C5 N1 C1 C6 178.79(12)
N1 C1 C2 C3 -0.4(2)
C6 C1 C2 C3 179.58(12)
C1 C2 C3 C4 1.6(2)
C2 C3 C4 C5 -1.1(2)
C1 N1 C5 C4 1.7(2)
C3 C4 C5 N1 -0.6(2)
N1 C1 C6 O1 -161.65(13)
C2 C1 C6 O1 18.34(19)
N1 C1 C6 N2 18.70(17)
C2 C1 C6 N2 -161.31(12)
